data_1514821
loop_
_publ_author_name
'Uyeda, Christopher'
'Peters, Jonas C.'

_publ_section_title
;
 Access to formally Ni(i) states in a heterobimetallic NiZn system
;
_journal_issue 1
_journal_name_full 'Chemical Science'
_journal_page_first 157
_journal_paper_doi 10.1039/c2sc21231e
_journal_volume 4
_journal_year 2013
_chemical_formula_sum 'C21 H40 Cl N7 Ni O8 Zn'
_chemical_formula_weight 678.13
_chemical_name_common '[(OAc)Ni(Medoen)Zn(Me3TACN)]ClO4'
_chemical_name_systematic
;
?
;
_space_group_IT_number 15
_symmetry_cell_setting monoclinic
_symmetry_space_group_name_Hall '-C 2yc'
_symmetry_space_group_name_H-M 'C 1 2/c 1'
_atom_sites_solution_hydrogens geom
_atom_sites_solution_primary direct
_atom_sites_solution_secondary difmap
_audit_creation_method SHELXL-97
_cell_angle_alpha 90.00
_cell_angle_beta 90.05(3)
_cell_angle_gamma 90.00
_cell_formula_units_Z 8
_cell_length_a 18.853(4)
_cell_length_b 18.337(4)
_cell_length_c 16.409(3)
_cell_measurement_reflns_used 9863
_cell_measurement_temperature 100(2)
_cell_measurement_theta_max 28.72
_cell_measurement_theta_min 2.48
_cell_volume 5673(2)
_computing_cell_refinement 'SAINT V7.68A (Bruker, 2007)'
_computing_data_collection 'Bruker SMART v5.054 (Bruker, 2007)'
_computing_data_reduction 'SAINT V7.68A (Bruker, 2007)'
_computing_molecular_graphics 'Bruker SHELXTL'
_computing_publication_material 'Bruker SHELXTL'
_computing_structure_refinement 'SHELXL-97 (Sheldrick, 2008)'
_computing_structure_solution 'SHELXS-97 (Sheldrick, 2008)'
_diffrn_ambient_temperature 100(2)
_diffrn_detector_area_resol_mean 8.19
_diffrn_measured_fraction_theta_full 1.000
_diffrn_measured_fraction_theta_max 0.940
_diffrn_measurement_device_type 'Bruker SMART 1000'
_diffrn_measurement_method '\w and \f scans'
_diffrn_radiation_monochromator graphite
_diffrn_radiation_source 'fine-focus sealed tube'
_diffrn_radiation_type MoK\a
_diffrn_radiation_wavelength 0.71073
_diffrn_reflns_av_R_equivalents 0.0440
_diffrn_reflns_av_sigmaI/netI 0.0299
_diffrn_reflns_limit_h_max 25
_diffrn_reflns_limit_h_min -24
_diffrn_reflns_limit_k_max 24
_diffrn_reflns_limit_k_min -24
_diffrn_reflns_limit_l_max 22
_diffrn_reflns_limit_l_min -22
_diffrn_reflns_number 51719
_diffrn_reflns_theta_full 25.00
_diffrn_reflns_theta_max 29.13
_diffrn_reflns_theta_min 1.55
_exptl_absorpt_coefficient_mu 1.660
_exptl_absorpt_correction_T_max 0.9216
_exptl_absorpt_correction_T_min 0.5287
_exptl_absorpt_correction_type multi-scan
_exptl_absorpt_process_details 'SADABS v2008/1 (Bruker-AXS, 2001)'
_exptl_crystal_colour brown
_exptl_crystal_density_diffrn 1.588
_exptl_crystal_density_meas ?
_exptl_crystal_density_method 'not measured'
_exptl_crystal_description plate
_exptl_crystal_F_000 2832
_exptl_crystal_size_max 0.44
_exptl_crystal_size_mid 0.35
_exptl_crystal_size_min 0.05
_refine_diff_density_max 2.049
_refine_diff_density_min -1.446
_refine_diff_density_rms 0.097
_refine_ls_extinction_method none
_refine_ls_goodness_of_fit_ref 1.038
_refine_ls_hydrogen_treatment constr
_refine_ls_matrix_type full
_refine_ls_number_parameters 454
_refine_ls_number_reflns 7185
_refine_ls_number_restraints 0
_refine_ls_restrained_S_all 1.038
_refine_ls_R_factor_all 0.0711
_refine_ls_R_factor_gt 0.0474
_refine_ls_shift/su_max 0.001
_refine_ls_shift/su_mean 0.000
_refine_ls_structure_factor_coef Fsqd
_refine_ls_weighting_details 'calc w=1/[\s^2^(Fo^2^)+(0.0345P)^2^+31.8882P] where P=(Fo^2^+2Fc^2^)/3'
_refine_ls_weighting_scheme calc
_refine_ls_wR_factor_gt 0.0998
_refine_ls_wR_factor_ref 0.1142
_reflns_number_gt 5416
_reflns_number_total 7185
_reflns_threshold_expression >2sigma(I)
_cod_data_source_file c2sc21231e.txt
_cod_data_source_block complex7
_cod_depositor_comments
;
The following automatic conversions were performed:

'_symmetry_cell_setting' value 'Monoclinic' changed to 'monoclinic'
according to
/usr/data/users/saulius/automatic-downloads/retrospective/RSC/lib/dictionaries/cif_core.dic
dictionary named 'cif_core.dic' version 2.4.2 from 2011-04-26.

Automatic conversion script
Id: cif_fix_values 2281 2013-09-26 08:29:07Z andrius 

The following automatic conversions were performed:

'_exptl_crystal_density_meas' value 'not measured' was changed to '?'
- the value is perceived as not measured.

Automatic conversion script
Id: cif_fix_values 3008 2015-01-20 13:52:24Z robertas 
;
_cod_original_sg_symbol_H-M C2/c
_cod_database_code 1514821

loop_
_symmetry_equiv_pos_as_xyz
'x, y, z'
'-x, y, -z+1/2'
'x+1/2, y+1/2, z'
'-x+1/2, y+1/2, -z+1/2'
'-x, -y, -z'
'x, -y, z-1/2'
'-x+1/2, -y+1/2, -z'
'x+1/2, -y+1/2, z-1/2'

loop_
_atom_site_label
_atom_site_type_symbol
_atom_site_fract_x
_atom_site_fract_y
_atom_site_fract_z
_atom_site_U_iso_or_equiv
_atom_site_adp_type
_atom_site_occupancy
_atom_site_symmetry_multiplicity
_atom_site_calc_flag
_atom_site_refinement_flags
_atom_site_disorder_assembly
_atom_site_disorder_group
Zn1 Zn 0.217913(18) 1.035366(18) 0.940792(19) 0.02218(9) Uani 1 1 d . A .
Ni2 Ni 0.31629(2) 0.89675(2) 1.03083(2) 0.03061(12) Uani 1 1 d . A .
Cl1 Cl 0.5000 0.23877(6) 0.2500 0.0262(2) Uani 1 2 d S . .
N1 N 0.34784(14) 0.95033(14) 0.93835(15) 0.0274(6) Uani 1 1 d . . .
C1 C 0.41612(18) 0.94421(19) 0.9230(2) 0.0341(7) Uani 1 1 d . . .
C2 C 0.45170(19) 0.8978(2) 0.9833(2) 0.0390(8) Uani 1 1 d . . .
N2 N 0.41057(18) 0.87226(17) 1.0379(2) 0.0416(7) Uani 1 1 d . . .
N3 N 0.21682(16) 0.89267(14) 1.02154(15) 0.0292(6) Uani 1 1 d . . .
N4 N 0.30125(19) 0.81565(15) 1.09638(16) 0.0388(7) Uani 1 1 d . . .
O1 O 0.30836(12) 0.99106(13) 0.88992(12) 0.0294(5) Uani 1 1 d . . .
O2 O 0.17600(13) 0.93964(13) 0.98473(14) 0.0350(5) Uani 1 1 d . . .
C3 C 0.1861(2) 0.83786(17) 1.06083(18) 0.0343(8) Uani 1 1 d . . .
C4 C 0.2369(2) 0.79196(17) 1.10208(19) 0.0365(8) Uani 1 1 d . . .
C5 C 0.4508(2) 0.9800(2) 0.8518(2) 0.0449(9) Uani 1 1 d . . .
H5A H 0.4494 0.9478 0.8058 0.067 Uiso 1 1 calc R . .
H5B H 0.4992 0.9911 0.8651 0.067 Uiso 1 1 calc R . .
H5C H 0.4261 1.0243 0.8388 0.067 Uiso 1 1 calc R . .
C6 C 0.5296(2) 0.8844(3) 0.9774(3) 0.0590(12) Uani 1 1 d . . .
H6A H 0.5455 0.8589 1.0252 0.088 Uiso 1 1 calc R . .
H6B H 0.5541 0.9301 0.9733 0.088 Uiso 1 1 calc R . .
H6C H 0.5394 0.8554 0.9300 0.088 Uiso 1 1 calc R . .
C7 C 0.1078(2) 0.8278(2) 1.0635(2) 0.0441(9) Uani 1 1 d . . .
H7A H 0.0885 0.8556 1.1078 0.066 Uiso 1 1 calc R . .
H7B H 0.0971 0.7771 1.0713 0.066 Uiso 1 1 calc R . .
H7C H 0.0874 0.8441 1.0131 0.066 Uiso 1 1 calc R . .
C8 C 0.2164(3) 0.72325(19) 1.1448(2) 0.0528(12) Uani 1 1 d . . .
H8A H 0.2056 0.6863 1.1052 0.079 Uiso 1 1 calc R . .
H8B H 0.1755 0.7320 1.1781 0.079 Uiso 1 1 calc R . .
H8C H 0.2551 0.7072 1.1785 0.079 Uiso 1 1 calc R . .
C9 C 0.4279(3) 0.8263(2) 1.1093(3) 0.0575(12) Uani 1 1 d . . .
H9A H 0.4378 0.8566 1.1563 0.069 Uiso 1 1 calc R . .
H9B H 0.4695 0.7968 1.0980 0.069 Uiso 1 1 calc R . .
C10 C 0.3648(3) 0.7781(2) 1.1256(2) 0.0517(11) Uani 1 1 d . . .
H10A H 0.3702 0.7319 1.0975 0.062 Uiso 1 1 calc R . .
H10B H 0.3608 0.7685 1.1836 0.062 Uiso 1 1 calc R . .
N5 N 0.15997(16) 1.01859(16) 0.82509(17) 0.0354(7) Uani 1 1 d . . .
N6 N 0.23657(17) 1.14194(16) 0.88311(19) 0.0394(7) Uani 1 1 d . . .
N7 N 0.11718(17) 1.0887(2) 0.97123(19) 0.0458(8) Uani 1 1 d . . .
C17 C 0.1686(2) 0.9432(2) 0.7962(2) 0.0480(10) Uani 1 1 d . A .
H17A H 0.1440 0.9106 0.8323 0.072 Uiso 1 1 calc R . .
H17B H 0.2181 0.9309 0.7954 0.072 Uiso 1 1 calc R . .
H17C H 0.1493 0.9388 0.7423 0.072 Uiso 1 1 calc R . .
C18 C 0.3109(2) 1.1646(2) 0.8902(3) 0.0483(10) Uani 1 1 d . A .
H18A H 0.3406 1.1305 0.8618 0.072 Uiso 1 1 calc R . .
H18B H 0.3243 1.1659 0.9466 0.072 Uiso 1 1 calc R . .
H18C H 0.3166 1.2122 0.8668 0.072 Uiso 1 1 calc R . .
C19 C 0.0984(2) 1.0782(3) 1.0569(2) 0.0552(11) Uani 1 1 d . A .
H19A H 0.1336 1.1007 1.0908 0.083 Uiso 1 1 calc R . .
H19B H 0.0962 1.0270 1.0687 0.083 Uiso 1 1 calc R . .
H19C H 0.0530 1.1001 1.0673 0.083 Uiso 1 1 calc R . .
O3 O 0.26625(12) 1.07233(13) 1.04557(13) 0.0322(5) Uani 1 1 d . . .
O4 O 0.32239(16) 0.98639(14) 1.11717(15) 0.0436(6) Uani 1 1 d . . .
C20 C 0.30083(18) 1.04943(18) 1.10613(19) 0.0301(7) Uani 1 1 d . A .
Cl2 Cl 0.5000 0.68755(11) 0.2500 0.1032(10) Uani 1 2 d S . .
O9 O 0.4841(7) 0.6303(9) 0.2128(9) 0.113(7) Uani 0.534(17) 1 d P . 1
O10 O 0.5338(8) 0.7441(5) 0.2271(7) 0.103(5) Uani 0.534(17) 1 d P . 1
O9A O 0.4722(4) 0.6633(4) 0.1596(8) 0.053(3) Uani 0.466(17) 1 d P . 2
O10A O 0.5768(9) 0.7072(10) 0.2100(5) 0.100(6) Uani 0.466(17) 1 d P . 2
C21 C 0.3171(2) 1.1059(2) 1.1713(2) 0.0414(9) Uani 1 1 d . . .
H21A H 0.3301 1.0816 1.2210 0.062 Uiso 1 1 calc R A .
H21B H 0.2759 1.1355 1.1806 0.062 Uiso 1 1 calc R . .
H21C H 0.3557 1.1362 1.1536 0.062 Uiso 1 1 calc R . .
O5 O 0.4793(4) 0.3137(3) 0.2576(6) 0.071(3) Uani 0.525(5) 1 d P . .
O7 O 0.4548(4) 0.1956(3) 0.3023(4) 0.0603(18) Uani 0.525(5) 1 d P . .
O6 O 0.4907(5) 0.2172(5) 0.1682(4) 0.087(3) Uani 0.525(5) 1 d P . .
O8 O 0.5688(3) 0.2337(4) 0.2757(5) 0.085(3) Uani 0.525(5) 1 d P . .
C11 C 0.2023(4) 1.0659(4) 0.7676(3) 0.0440(15) Uani 0.758(9) 1 d P A 1
H11A H 0.2492 1.0451 0.7601 0.053 Uiso 0.758(9) 1 calc PR A 1
H11B H 0.1790 1.0674 0.7148 0.053 Uiso 0.758(9) 1 calc PR A 1
C12 C 0.2092(4) 1.1420(3) 0.8004(3) 0.0450(15) Uani 0.758(9) 1 d P A 1
H12A H 0.2407 1.1698 0.7657 0.054 Uiso 0.758(9) 1 calc PR A 1
H12B H 0.1631 1.1655 0.7996 0.054 Uiso 0.758(9) 1 calc PR A 1
C13 C 0.1902(4) 1.1902(4) 0.9393(5) 0.0457(17) Uani 0.758(9) 1 d P A 1
H13A H 0.2119 1.1923 0.9929 0.055 Uiso 0.758(9) 1 calc PR A 1
H13B H 0.1891 1.2394 0.9176 0.055 Uiso 0.758(9) 1 calc PR A 1
C14 C 0.1155(4) 1.1629(3) 0.9478(4) 0.0474(16) Uani 0.758(9) 1 d P A 1
H14A H 0.0905 1.1913 0.9886 0.057 Uiso 0.758(9) 1 calc PR A 1
H14B H 0.0906 1.1681 0.8964 0.057 Uiso 0.758(9) 1 calc PR A 1
C15 C 0.0646(3) 1.0417(4) 0.9193(4) 0.0452(16) Uani 0.758(9) 1 d P A 1
H15A H 0.0626 0.9927 0.9414 0.054 Uiso 0.758(9) 1 calc PR A 1
H15B H 0.0175 1.0626 0.9227 0.054 Uiso 0.758(9) 1 calc PR A 1
C16 C 0.0873(4) 1.0384(4) 0.8313(5) 0.0416(16) Uani 0.758(9) 1 d P A 1
H16A H 0.0584 1.0029 0.8026 0.050 Uiso 0.758(9) 1 calc PR A 1
H16B H 0.0799 1.0856 0.8060 0.050 Uiso 0.758(9) 1 calc PR A 1
C12A C 0.2411(10) 1.1119(12) 0.7861(9) 0.036(4) Uani 0.242(9) 1 d P A 2
C11A C 0.1673(10) 1.0790(12) 0.7693(10) 0.036(4) Uani 0.242(9) 1 d P A 2
C14A C 0.1540(9) 1.1776(7) 0.9757(11) 0.029(4) Uani 0.242(9) 1 d P A 2
C13A C 0.1929(11) 1.1944(10) 0.8957(15) 0.038(5) Uani 0.242(9) 1 d P A 2
C15A C 0.0679(8) 1.0932(9) 0.9131(9) 0.033(4) Uani 0.242(9) 1 d P A 2
C16A C 0.0783(9) 1.0252(14) 0.8635(11) 0.032(5) Uani 0.242(9) 1 d P A 2

loop_
_atom_site_aniso_label
_atom_site_aniso_U_11
_atom_site_aniso_U_22
_atom_site_aniso_U_33
_atom_site_aniso_U_23
_atom_site_aniso_U_13
_atom_site_aniso_U_12
Zn1 0.02554(18) 0.02232(17) 0.01867(16) 0.00364(13) -0.00134(12) -0.00110(13)
Ni2 0.0433(3) 0.0244(2) 0.0241(2) 0.00166(15) -0.00964(17) 0.00376(18)
Cl1 0.0290(5) 0.0262(5) 0.0234(5) 0.000 -0.0051(4) 0.000
N1 0.0314(14) 0.0279(13) 0.0230(12) -0.0058(10) -0.0059(10) 0.0021(11)
C1 0.0321(17) 0.0345(17) 0.0357(17) -0.0133(14) -0.0036(14) 0.0009(14)
C2 0.0352(19) 0.0321(18) 0.050(2) -0.0165(16) -0.0164(16) 0.0081(15)
N2 0.0475(18) 0.0346(16) 0.0427(17) -0.0036(13) -0.0159(15) 0.0074(14)
N3 0.0469(16) 0.0241(13) 0.0167(11) 0.0020(10) -0.0030(11) -0.0027(12)
N4 0.071(2) 0.0252(14) 0.0200(13) -0.0002(11) -0.0085(13) 0.0125(14)
O1 0.0338(12) 0.0347(12) 0.0197(10) 0.0018(9) 0.0013(9) 0.0040(10)
O2 0.0383(13) 0.0334(12) 0.0334(12) 0.0151(10) -0.0085(10) -0.0087(10)
C3 0.062(2) 0.0224(15) 0.0182(14) -0.0023(12) 0.0037(14) -0.0055(15)
C4 0.072(3) 0.0192(15) 0.0182(14) -0.0032(12) 0.0021(15) -0.0016(16)
C5 0.0355(19) 0.057(2) 0.042(2) -0.0142(18) 0.0057(16) -0.0045(17)
C6 0.037(2) 0.058(3) 0.082(3) -0.021(2) -0.021(2) 0.0120(19)
C7 0.063(3) 0.0356(19) 0.0338(18) 0.0009(15) 0.0112(17) -0.0182(18)
C8 0.112(4) 0.0195(16) 0.0269(17) 0.0002(13) 0.012(2) 0.001(2)
C9 0.070(3) 0.043(2) 0.059(3) 0.002(2) -0.035(2) 0.014(2)
C10 0.086(3) 0.036(2) 0.0325(19) 0.0027(16) -0.011(2) 0.023(2)
N5 0.0441(17) 0.0352(16) 0.0269(14) 0.0060(12) -0.0114(12) -0.0029(13)
N6 0.0428(17) 0.0281(15) 0.0474(18) 0.0149(13) -0.0067(14) -0.0084(13)
N7 0.0407(18) 0.061(2) 0.0352(16) 0.0044(15) 0.0052(13) 0.0151(16)
C17 0.059(3) 0.047(2) 0.038(2) -0.0135(17) -0.0170(18) 0.0007(19)
C18 0.046(2) 0.034(2) 0.065(3) 0.0128(18) 0.0057(19) -0.0123(17)
C19 0.039(2) 0.087(3) 0.040(2) -0.004(2) 0.0145(17) 0.003(2)
O3 0.0372(13) 0.0351(13) 0.0242(11) -0.0026(9) -0.0038(9) -0.0008(10)
O4 0.0694(18) 0.0336(13) 0.0279(12) -0.0047(10) -0.0159(12) 0.0036(13)
C20 0.0373(18) 0.0320(17) 0.0211(14) -0.0029(12) 0.0007(12) -0.0067(14)
Cl2 0.0774(13) 0.0460(10) 0.186(3) 0.000 -0.0915(16) 0.000
O9 0.094(9) 0.140(10) 0.105(10) -0.077(9) 0.053(8) -0.065(8)
O10 0.169(13) 0.062(5) 0.077(8) 0.005(4) -0.092(8) -0.009(5)
O9A 0.042(4) 0.040(4) 0.078(7) -0.031(4) -0.031(4) 0.015(3)
O10A 0.125(11) 0.135(12) 0.042(4) 0.018(6) -0.018(6) -0.104(10)
C21 0.059(2) 0.0374(19) 0.0275(17) -0.0073(14) -0.0063(16) -0.0057(17)
O5 0.096(8) 0.044(3) 0.074(5) 0.022(3) 0.007(5) 0.032(3)
O7 0.088(5) 0.049(3) 0.045(3) 0.005(3) 0.012(3) -0.021(3)
O6 0.127(7) 0.097(6) 0.036(3) -0.021(4) 0.007(4) -0.068(5)
O8 0.041(4) 0.096(6) 0.118(7) 0.016(5) -0.034(4) 0.006(4)
C11 0.054(4) 0.055(4) 0.023(2) 0.014(2) -0.003(3) 0.005(4)
C12 0.056(4) 0.037(3) 0.041(3) 0.022(2) 0.001(3) 0.003(3)
C13 0.049(4) 0.022(3) 0.067(5) -0.001(3) -0.005(4) 0.000(2)
C14 0.043(4) 0.038(3) 0.061(4) -0.006(3) 0.006(3) 0.013(3)
C15 0.024(2) 0.054(4) 0.057(4) 0.002(3) -0.008(2) -0.003(2)
C16 0.042(4) 0.042(3) 0.041(4) 0.003(3) -0.016(3) -0.002(3)
C12A 0.038(9) 0.049(11) 0.021(7) 0.018(7) -0.003(6) -0.005(8)
C11A 0.023(8) 0.068(13) 0.018(6) 0.019(7) 0.000(6) 0.000(8)
C14A 0.014(7) 0.014(6) 0.059(10) 0.000(6) -0.004(7) -0.001(5)
C13A 0.039(9) 0.015(7) 0.060(12) 0.009(9) -0.010(10) 0.002(6)
C15A 0.031(7) 0.028(9) 0.040(8) -0.004(6) -0.009(6) 0.006(6)
C16A 0.014(6) 0.069(14) 0.014(9) -0.001(8) -0.004(6) -0.006(7)

loop_
_atom_type_symbol
_atom_type_description
_atom_type_scat_dispersion_real
_atom_type_scat_dispersion_imag
_atom_type_scat_source
C C 0.0033 0.0016 'International Tables Vol C Tables 4.2.6.8 and 6.1.1.4'
H H 0.0000 0.0000 'International Tables Vol C Tables 4.2.6.8 and 6.1.1.4'
N N 0.0061 0.0033 'International Tables Vol C Tables 4.2.6.8 and 6.1.1.4'
O O 0.0106 0.0060 'International Tables Vol C Tables 4.2.6.8 and 6.1.1.4'
Cl Cl 0.1484 0.1585 'International Tables Vol C Tables 4.2.6.8 and 6.1.1.4'
Ni Ni 0.3393 1.1124 'International Tables Vol C Tables 4.2.6.8 and 6.1.1.4'
Zn Zn 0.2839 1.4301 'International Tables Vol C Tables 4.2.6.8 and 6.1.1.4'

loop_
_geom_angle_atom_site_label_1
_geom_angle_atom_site_label_2
_geom_angle_atom_site_label_3
_geom_angle
_geom_angle_site_symmetry_1
_geom_angle_site_symmetry_3
O2 Zn1 O3 99.10(9) . .
O2 Zn1 O1 97.10(10) . .
O3 Zn1 O1 95.85(9) . .
O2 Zn1 N7 88.14(12) . .
O3 Zn1 N7 92.62(11) . .
O1 Zn1 N7 169.19(10) . .
O2 Zn1 N6 166.18(10) . .
O3 Zn1 N6 89.77(11) . .
O1 Zn1 N6 92.47(11) . .
N7 Zn1 N6 80.84(13) . .
O2 Zn1 N5 89.57(10) . .
O3 Zn1 N5 168.62(10) . .
O1 Zn1 N5 90.32(10) . .
N7 Zn1 N5 80.23(12) . .
N6 Zn1 N5 80.40(11) . .
N2 Ni2 N4 85.17(15) . .
N2 Ni2 N3 163.55(13) . .
N4 Ni2 N3 82.10(13) . .
N2 Ni2 N1 82.73(14) . .
N4 Ni2 N1 157.36(12) . .
N3 Ni2 N1 105.54(11) . .
N2 Ni2 O4 95.34(13) . .
N4 Ni2 O4 103.66(11) . .
N3 Ni2 O4 97.76(11) . .
N1 Ni2 O4 96.49(11) . .
O8 Cl1 O8 172.2(7) 2_655 .
O8 Cl1 O6 113.1(5) 2_655 2_655
O8 Cl1 O6 64.6(5) . 2_655
O8 Cl1 O6 64.6(5) 2_655 .
O8 Cl1 O6 113.1(5) . .
O6 Cl1 O6 147.5(7) 2_655 .
O8 Cl1 O5 107.2(5) 2_655 2_655
O8 Cl1 O5 80.4(5) . 2_655
O6 Cl1 O5 108.5(6) 2_655 2_655
O6 Cl1 O5 102.6(5) . 2_655
O8 Cl1 O5 80.4(5) 2_655 .
O8 Cl1 O5 107.2(5) . .
O6 Cl1 O5 102.7(5) 2_655 .
O6 Cl1 O5 108.5(6) . .
O5 Cl1 O5 33.2(5) 2_655 .
O8 Cl1 O7 109.8(5) 2_655 2_655
O8 Cl1 O7 65.6(5) . 2_655
O6 Cl1 O7 109.8(4) 2_655 2_655
O6 Cl1 O7 49.8(4) . 2_655
O5 Cl1 O7 108.2(4) 2_655 2_655
O5 Cl1 O7 137.4(4) . 2_655
O8 Cl1 O7 65.6(5) 2_655 .
O8 Cl1 O7 109.8(5) . .
O6 Cl1 O7 49.8(4) 2_655 .
O6 Cl1 O7 109.8(4) . .
O5 Cl1 O7 137.4(4) 2_655 .
O5 Cl1 O7 108.2(4) . .
O7 Cl1 O7 113.6(5) 2_655 .
C1 N1 O1 118.9(3) . .
C1 N1 Ni2 114.5(2) . .
O1 N1 Ni2 126.6(2) . .
N1 C1 C2 111.5(3) . .
N1 C1 C5 122.8(3) . .
C2 C1 C5 125.7(3) . .
N2 C2 C1 114.2(3) . .
N2 C2 C6 125.7(4) . .
C1 C2 C6 120.1(4) . .
C2 N2 C9 129.2(4) . .
C2 N2 Ni2 117.1(3) . .
C9 N2 Ni2 113.7(3) . .
O2 N3 C3 117.9(3) . .
O2 N3 Ni2 126.8(2) . .
C3 N3 Ni2 115.2(2) . .
C4 N4 C10 125.9(3) . .
C4 N4 Ni2 117.0(2) . .
C10 N4 Ni2 116.2(3) . .
N1 O1 Zn1 116.39(17) . .
N3 O2 Zn1 119.99(19) . .
N3 C3 C4 112.3(3) . .
N3 C3 C7 122.8(3) . .
C4 C3 C7 124.8(3) . .
N4 C4 C3 113.1(3) . .
N4 C4 C8 124.1(4) . .
C3 C4 C8 122.8(4) . .
N2 C9 C10 107.5(3) . .
N4 C10 C9 108.2(3) . .
C16 N5 C11A 86.7(8) . .
C16 N5 C17 111.7(4) . .
C11A N5 C17 120.4(9) . .
C16 N5 C11 114.1(4) . .
C11A N5 C11 27.4(6) . .
C17 N5 C11 106.3(4) . .
C16 N5 C16A 20.6(6) . .
C11A N5 C16A 105.8(11) . .
C17 N5 C16A 107.0(9) . .
C11 N5 C16A 133.0(9) . .
C16 N5 Zn1 112.2(4) . .
C11A N5 Zn1 113.0(8) . .
C17 N5 Zn1 110.6(2) . .
C11 N5 Zn1 101.3(3) . .
C16A N5 Zn1 96.9(6) . .
C13A N6 C12 85.6(10) . .
C13A N6 C18 112.9(10) . .
C12 N6 C18 114.4(4) . .
C13A N6 C13 27.5(9) . .
C12 N6 C13 110.8(4) . .
C18 N6 C13 109.3(4) . .
C13A N6 C12A 115.5(12) . .
C12 N6 C12A 30.3(6) . .
C18 N6 C12A 96.7(6) . .
C13 N6 C12A 141.1(7) . .
C13A N6 Zn1 119.6(10) . .
C12 N6 Zn1 110.2(3) . .
C18 N6 Zn1 111.8(2) . .
C13 N6 Zn1 99.2(3) . .
C12A N6 Zn1 97.2(6) . .
C15A N7 C14 74.4(8) . .
C15A N7 C19 121.7(7) . .
C14 N7 C19 112.4(4) . .
C15A N7 C15 37.3(7) . .
C14 N7 C15 111.6(4) . .
C19 N7 C15 107.3(4) . .
C15A N7 C14A 104.2(9) . .
C14 N7 C14A 30.2(5) . .
C19 N7 C14A 100.1(7) . .
C15 N7 C14A 140.9(6) . .
C15A N7 Zn1 117.9(7) . .
C14 N7 Zn1 112.7(3) . .
C19 N7 Zn1 111.8(3) . .
C15 N7 Zn1 100.3(3) . .
C14A N7 Zn1 94.6(5) . .
C20 O3 Zn1 141.0(2) . .
C20 O4 Ni2 126.4(2) . .
O4 C20 O3 126.6(3) . .
O4 C20 C21 117.8(3) . .
O3 C20 C21 115.6(3) . .
O9 Cl2 O9 66(2) 2_655 .
O9 Cl2 O10 135.1(12) 2_655 .
O9 Cl2 O10 131.2(11) . .
O9 Cl2 O10 131.2(11) 2_655 2_655
O9 Cl2 O10 135.1(12) . 2_655
O10 Cl2 O10 71.0(16) . 2_655
O9 Cl2 O10A 99.8(10) 2_655 .
O9 Cl2 O10A 101.6(7) . .
O10 Cl2 O10A 42.0(5) . .
O10 Cl2 O10A 112.5(14) 2_655 .
O9 Cl2 O10A 101.6(7) 2_655 2_655
O9 Cl2 O10A 99.8(10) . 2_655
O10 Cl2 O10A 112.5(14) . 2_655
O10 Cl2 O10A 42.0(5) 2_655 2_655
O10A Cl2 O10A 154.4(15) . 2_655
O9 Cl2 O9A 41.6(8) 2_655 2_655
O9 Cl2 O9A 106.9(13) . 2_655
O10 Cl2 O9A 109.2(4) . 2_655
O10 Cl2 O9A 96.5(7) 2_655 2_655
O10A Cl2 O9A 98.1(4) . 2_655
O10A Cl2 O9A 88.8(5) 2_655 2_655
O9 Cl2 O9A 106.9(13) 2_655 .
O9 Cl2 O9A 41.6(8) . .
O10 Cl2 O9A 96.5(7) . .
O10 Cl2 O9A 109.2(4) 2_655 .
O10A Cl2 O9A 88.8(5) . .
O10A Cl2 O9A 98.1(4) 2_655 .
O9A Cl2 O9A 148.4(7) 2_655 .
Cl2 O9 O9 57.1(11) . 2_655
Cl2 O10 O10 54.5(8) . 2_655
O5 O5 Cl1 73.4(3) 2_655 .
O5 O5 O8 112.7(8) 2_655 2_655
Cl1 O5 O8 48.2(3) . 2_655
O6 O7 Cl1 63.6(4) 2_655 .
O6 O7 O8 115.8(6) 2_655 2_655
Cl1 O7 O8 54.7(3) . 2_655
O7 O6 Cl1 66.7(4) 2_655 .
O7 O6 O8 117.6(6) 2_655 2_655
Cl1 O6 O8 56.3(4) . 2_655
Cl1 O8 O6 59.1(4) . 2_655
Cl1 O8 O7 59.7(4) . 2_655
O6 O8 O7 102.0(6) 2_655 2_655
Cl1 O8 O5 51.4(3) . 2_655
O6 O8 O5 88.5(5) 2_655 2_655
O7 O8 O5 88.4(5) 2_655 2_655
C12 C11 N5 110.8(5) . .
N6 C12 C11 111.5(5) . .
C14 C13 N6 113.3(5) . .
N7 C14 C13 108.9(5) . .
C16 C15 N7 111.4(5) . .
N5 C16 C15 110.7(5) . .
C11A C12A N6 104.5(13) . .
N5 C11A C12A 105.9(13) . .
C13A C14A N7 109.6(12) . .
N6 C13A C14A 107.2(14) . .
N7 C15A C16A 104.2(12) . .
C15A C16A N5 112.7(14) . .

loop_
_geom_bond_atom_site_label_1
_geom_bond_atom_site_label_2
_geom_bond_distance
_geom_bond_site_symmetry_2
Zn1 O2 2.056(2) .
Zn1 O3 2.060(2) .
Zn1 O1 2.066(2) .
Zn1 N7 2.194(3) .
Zn1 N6 2.200(3) .
Zn1 N5 2.211(3) .
Ni2 N2 1.837(3) .
Ni2 N4 1.857(3) .
Ni2 N3 1.883(3) .
Ni2 N1 1.904(3) .
Ni2 O4 2.173(2) .
Cl1 O8 1.366(6) 2_655
Cl1 O8 1.366(6) .
Cl1 O6 1.409(6) 2_655
Cl1 O6 1.410(6) .
Cl1 O5 1.433(6) 2_655
Cl1 O5 1.433(6) .
Cl1 O7 1.445(6) 2_655
Cl1 O7 1.445(6) .
N1 C1 1.317(4) .
N1 O1 1.320(3) .
C1 C2 1.467(5) .
C1 C5 1.491(5) .
C2 N2 1.275(5) .
C2 C6 1.493(5) .
N2 C9 1.479(5) .
N3 O2 1.303(3) .
N3 C3 1.327(4) .
N4 C4 1.293(5) .
N4 C10 1.462(5) .
C3 C4 1.443(5) .
C3 C7 1.488(5) .
C4 C8 1.492(5) .
C9 C10 1.507(7) .
N5 C16 1.421(8) .
N5 C11A 1.444(18) .
N5 C17 1.471(5) .
N5 C11 1.511(7) .
N5 C16A 1.669(18) .
N6 C13A 1.28(2) .
N6 C12 1.451(6) .
N6 C18 1.467(5) .
N6 C13 1.549(8) .
N6 C12A 1.686(18) .
N7 C15A 1.333(14) .
N7 C14 1.415(6) .
N7 C19 1.462(5) .
N7 C15 1.565(7) .
N7 C14A 1.774(15) .
O3 C20 1.260(4) .
O4 C20 1.239(4) .
C20 C21 1.520(4) .
Cl2 O9 1.251(8) 2_655
Cl2 O9 1.251(8) .
Cl2 O10 1.274(11) .
Cl2 O10 1.274(11) 2_655
Cl2 O10A 1.631(12) .
Cl2 O10A 1.631(12) 2_655
Cl2 O9A 1.634(9) 2_655
Cl2 O9A 1.634(9) .
O9 O9 1.36(4) 2_655
O10 O10 1.48(4) 2_655
O5 O5 0.818(13) 2_655
O5 O8 1.808(11) 2_655
O7 O6 1.202(10) 2_655
O7 O8 1.524(10) 2_655
O6 O7 1.202(10) 2_655
O6 O8 1.483(11) 2_655
O8 O6 1.483(11) 2_655
O8 O7 1.524(10) 2_655
O8 O5 1.808(11) 2_655
C11 C12 1.501(9) .
C13 C14 1.501(9) .
C15 C16 1.507(9) .
C12A C11A 1.54(2) .
C14A C13A 1.53(3) .
C15A C16A 1.50(3) .
